data_7005573
loop_
_publ_author_name
'Houghton, Jennifer'
'Dyson, Gavin'
'Douthwaite, Richard E.'
'Whitwood, Adrian C.'
'Kariuki, Benson M.'

_publ_section_title
;
 Structural variation, dynamics, and catalytic application of
 palladium(II) complexes of di-N-heterocyclic carbene-amine ligands.
;
_journal_issue 28
_journal_name_full 'Dalton transactions (Cambridge, England : 2003)'
_journal_page_first 3065
_journal_page_last 3073
_journal_paper_doi 10.1039/b703248j
_journal_year 2007
_chemical_formula_moiety 'C25 H37 Cl2 N5 Pd'
_chemical_formula_sum 'C25 H37 Cl2 N5 Pd'
_chemical_formula_weight 584.90
_chemical_name_systematic
;
?
;
_space_group_IT_number 2
_symmetry_cell_setting triclinic
_symmetry_space_group_name_Hall '-P 1'
_symmetry_space_group_name_H-M 'P -1'
_atom_sites_solution_hydrogens geom
_atom_sites_solution_primary direct
_atom_sites_solution_secondary difmap
_audit_creation_method SHELXL-97
_cell_angle_alpha 105.876(2)
_cell_angle_beta 102.093(2)
_cell_angle_gamma 92.241(2)
_cell_formula_units_Z 4
_cell_length_a 12.9590(11)
_cell_length_b 13.4961(11)
_cell_length_c 16.3190(14)
_cell_measurement_reflns_used 2903
_cell_measurement_temperature 273(2)
_cell_measurement_theta_max 26.10
_cell_measurement_theta_min 2.28
_cell_volume 2670.2(4)
_computing_cell_refinement 'Bruker SMART'
_computing_data_collection 'Bruker SMART'
_computing_data_reduction 'Bruker SAINT'
_computing_molecular_graphics 'Bruker SHELXTL'
_computing_publication_material 'Bruker SHELXTL'
_computing_structure_refinement 'SHELXL-97 (Sheldrick, 1997)'
_computing_structure_solution 'SHELXS-97 (Sheldrick, 1990)'
_diffrn_ambient_temperature 273(2)
_diffrn_measured_fraction_theta_full 0.986
_diffrn_measured_fraction_theta_max 0.986
_diffrn_measurement_device_type 'CCD area detector'
_diffrn_measurement_method 'phi and omega scans'
_diffrn_radiation_monochromator graphite
_diffrn_radiation_source 'fine-focus sealed tube'
_diffrn_radiation_type MoK\a
_diffrn_radiation_wavelength 0.71073
_diffrn_reflns_av_R_equivalents 0.0433
_diffrn_reflns_av_sigmaI/netI 0.1028
_diffrn_reflns_limit_h_max 17
_diffrn_reflns_limit_h_min -16
_diffrn_reflns_limit_k_max 13
_diffrn_reflns_limit_k_min -17
_diffrn_reflns_limit_l_max 21
_diffrn_reflns_limit_l_min -21
_diffrn_reflns_number 19413
_diffrn_reflns_theta_full 28.32
_diffrn_reflns_theta_max 28.32
_diffrn_reflns_theta_min 1.33
_exptl_absorpt_coefficient_mu 0.917
_exptl_absorpt_correction_T_max 0.870
_exptl_absorpt_correction_T_min 0.815
_exptl_absorpt_correction_type multi-scan
_exptl_absorpt_process_details 'SADABS v2.03; (Sheldrick)'
_exptl_crystal_colour colourless
_exptl_crystal_density_diffrn 1.455
_exptl_crystal_density_method 'not measured'
_exptl_crystal_description block
_exptl_crystal_F_000 1208
_exptl_crystal_size_max 0.2
_exptl_crystal_size_mid 0.15
_exptl_crystal_size_min 0.15
_refine_diff_density_max 1.322
_refine_diff_density_min -0.969
_refine_diff_density_rms 0.130
_refine_ls_extinction_method none
_refine_ls_goodness_of_fit_ref 0.965
_refine_ls_hydrogen_treatment constr
_refine_ls_matrix_type full
_refine_ls_number_parameters 637
_refine_ls_number_reflns 13121
_refine_ls_number_restraints 0
_refine_ls_restrained_S_all 0.965
_refine_ls_R_factor_all 0.1012
_refine_ls_R_factor_gt 0.0474
_refine_ls_shift/su_max 0.001
_refine_ls_shift/su_mean 0.000
_refine_ls_structure_factor_coef Fsqd
_refine_ls_weighting_details 'calc w=1/[\s^2^(Fo^2^)+(0.0484P)^2^+0.0000P] where P=(Fo^2^+2Fc^2^)/3'
_refine_ls_weighting_scheme calc
_refine_ls_wR_factor_gt 0.0986
_refine_ls_wR_factor_ref 0.1171
_reflns_number_gt 8171
_reflns_number_total 13121
_reflns_threshold_expression >2sigma(I)
_cod_data_source_file b703248j.txt
_cod_data_source_block compound12
_cod_depositor_comments
;
The following automatic conversions were performed:
'_symmetry_cell_setting' value 'Triclinic' changed to 'triclinic'
according to '/home/saulius/struct/CIF-dictionaries/cif_core.dic'
dictionary named 'cif_core.dic' version 2.4.1 from 2010-06-29.

Automatic conversion script
Id: cif_fix_enum 1527 2010-12-29 10:47:43Z saulius 
;
_cod_original_sg_symbol_H-M P-1
_cod_database_code 7005573

loop_
_symmetry_equiv_pos_as_xyz
'x, y, z'
'-x, -y, -z'

loop_
_atom_site_label
_atom_site_type_symbol
_atom_site_fract_x
_atom_site_fract_y
_atom_site_fract_z
_atom_site_U_iso_or_equiv
_atom_site_adp_type
_atom_site_occupancy
_atom_site_symmetry_multiplicity
_atom_site_calc_flag
_atom_site_refinement_flags
_atom_site_disorder_assembly
_atom_site_disorder_group
C1 C 0.3276(4) 0.3076(3) 0.1340(3) 0.0216(10) Uani 1 1 d . . .
C2 C 0.4776(3) 0.3574(3) 0.0991(3) 0.0224(10) Uani 1 1 d . . .
H2 H 0.5253 0.3947 0.0806 0.027 Uiso 1 1 calc R . .
C3 C 0.4949(4) 0.2720(4) 0.1254(3) 0.0249(10) Uani 1 1 d . . .
H3 H 0.5567 0.2390 0.1285 0.030 Uiso 1 1 calc R . .
C4 C 0.3908(4) 0.1569(3) 0.1840(3) 0.0235(10) Uani 1 1 d . . .
H4A H 0.3523 0.1781 0.2299 0.028 Uiso 1 1 calc R . .
H4B H 0.4604 0.1418 0.2105 0.028 Uiso 1 1 calc R . .
C5 C 0.3316(4) 0.0580(3) 0.1160(3) 0.0204(10) Uani 1 1 d . . .
H5A H 0.2786 0.0763 0.0725 0.024 Uiso 1 1 calc R . .
H5B H 0.3813 0.0191 0.0863 0.024 Uiso 1 1 calc R . .
C6 C 0.1836(3) 0.0354(3) 0.1821(3) 0.0201(9) Uani 1 1 d . . .
H6A H 0.2014 0.1076 0.2158 0.024 Uiso 1 1 calc R . .
H6B H 0.1609 -0.0013 0.2198 0.024 Uiso 1 1 calc R . .
C7 C 0.0902(3) 0.0281(3) 0.1050(3) 0.0190(9) Uani 1 1 d . . .
H7A H 0.1170 0.0404 0.0570 0.023 Uiso 1 1 calc R . .
H7B H 0.0538 -0.0413 0.0851 0.023 Uiso 1 1 calc R . .
C8 C -0.0841(3) 0.0756(3) 0.1396(3) 0.0212(10) Uani 1 1 d . . .
H8 H -0.1130 0.0092 0.1338 0.025 Uiso 1 1 calc R . .
C9 C -0.1301(4) 0.1634(3) 0.1607(3) 0.0226(10) Uani 1 1 d . . .
H9 H -0.1971 0.1693 0.1725 0.027 Uiso 1 1 calc R . .
C10 C 0.0322(3) 0.2071(3) 0.1422(3) 0.0169(9) Uani 1 1 d . . .
C11 C 0.3298(4) 0.4763(3) 0.0920(3) 0.0218(10) Uani 1 1 d . . .
C12A C 0.2146(7) 0.4538(7) 0.0336(6) 0.022(2) Uani 0.50 1 d P A 1
H12A H 0.1710 0.4153 0.0575 0.034 Uiso 0.50 1 calc PR A 1
H12B H 0.2160 0.4143 -0.0247 0.034 Uiso 0.50 1 calc PR A 1
H12C H 0.1861 0.5181 0.0323 0.034 Uiso 0.50 1 calc PR A 1
C13A C 0.3962(7) 0.5332(7) 0.0502(7) 0.025(2) Uani 0.50 1 d P A 1
H13A H 0.3630 0.5928 0.0411 0.038 Uiso 0.50 1 calc PR A 1
H13B H 0.4023 0.4881 -0.0050 0.038 Uiso 0.50 1 calc PR A 1
H13C H 0.4656 0.5548 0.0880 0.038 Uiso 0.50 1 calc PR A 1
C14A C 0.3295(8) 0.5426(7) 0.1839(6) 0.027(2) Uani 0.50 1 d P A 1
H14A H 0.3114 0.6104 0.1819 0.040 Uiso 0.50 1 calc PR A 1
H14B H 0.3987 0.5483 0.2213 0.040 Uiso 0.50 1 calc PR A 1
H14C H 0.2783 0.5110 0.2063 0.040 Uiso 0.50 1 calc PR A 1
C12B C 0.3078(10) 0.4571(9) -0.0072(7) 0.046(3) Uani 0.50 1 d P A 2
H12D H 0.2509 0.4029 -0.0352 0.070 Uiso 0.50 1 calc PR A 2
H12E H 0.3705 0.4369 -0.0274 0.070 Uiso 0.50 1 calc PR A 2
H12F H 0.2884 0.5194 -0.0213 0.070 Uiso 0.50 1 calc PR A 2
C13B C 0.4106(10) 0.5654(9) 0.1333(9) 0.050(3) Uani 0.50 1 d P A 2
H13D H 0.3802 0.6276 0.1277 0.075 Uiso 0.50 1 calc PR A 2
H13E H 0.4690 0.5562 0.1050 0.075 Uiso 0.50 1 calc PR A 2
H13F H 0.4356 0.5705 0.1941 0.075 Uiso 0.50 1 calc PR A 2
C14B C 0.2327(10) 0.4947(9) 0.1209(10) 0.055(4) Uani 0.50 1 d P A 2
H14D H 0.1786 0.4396 0.0869 0.083 Uiso 0.50 1 calc PR A 2
H14E H 0.2104 0.5593 0.1134 0.083 Uiso 0.50 1 calc PR A 2
H14F H 0.2443 0.4975 0.1816 0.083 Uiso 0.50 1 calc PR A 2
C15 C -0.0845(4) 0.3549(3) 0.1847(3) 0.0216(10) Uani 1 1 d . . .
C16 C -0.0106(4) 0.4217(3) 0.1551(3) 0.0269(11) Uani 1 1 d . . .
H16A H 0.0604 0.4263 0.1890 0.040 Uiso 1 1 calc R . .
H16B H -0.0335 0.4898 0.1633 0.040 Uiso 1 1 calc R . .
H16C H -0.0124 0.3911 0.0943 0.040 Uiso 1 1 calc R . .
C17 C -0.0720(4) 0.3927(4) 0.2838(3) 0.0295(11) Uani 1 1 d . . .
H17A H -0.1184 0.3491 0.3011 0.044 Uiso 1 1 calc R . .
H17B H -0.0898 0.4627 0.3002 0.044 Uiso 1 1 calc R . .
H17C H 0.0001 0.3901 0.3125 0.044 Uiso 1 1 calc R . .
C18 C -0.1993(4) 0.3572(4) 0.1370(3) 0.0288(11) Uani 1 1 d . . .
H18A H -0.2077 0.3252 0.0755 0.043 Uiso 1 1 calc R . .
H18B H -0.2155 0.4277 0.1467 0.043 Uiso 1 1 calc R . .
H18C H -0.2466 0.3202 0.1591 0.043 Uiso 1 1 calc R . .
C19 C 0.2595(4) -0.1148(3) 0.1063(3) 0.0210(10) Uani 1 1 d . . .
H19A H 0.3258 -0.1404 0.0957 0.025 Uiso 1 1 calc R . .
H19B H 0.2129 -0.1200 0.0501 0.025 Uiso 1 1 calc R . .
C20 C 0.2095(4) -0.1812(3) 0.1508(3) 0.0209(10) Uani 1 1 d . . .
C21 C 0.2516(4) -0.1750(4) 0.2379(3) 0.0276(11) Uani 1 1 d . . .
H21 H 0.3136 -0.1320 0.2678 0.033 Uiso 1 1 calc R . .
C22 C 0.2031(4) -0.2313(4) 0.2809(3) 0.0299(12) Uani 1 1 d . . .
H22 H 0.2323 -0.2259 0.3393 0.036 Uiso 1 1 calc R . .
C23 C 0.1111(4) -0.2958(4) 0.2370(3) 0.0288(11) Uani 1 1 d . . .
H23 H 0.0787 -0.3347 0.2655 0.035 Uiso 1 1 calc R . .
C24 C 0.0679(4) -0.3022(4) 0.1509(3) 0.0304(11) Uani 1 1 d . . .
H24 H 0.0055 -0.3447 0.1211 0.037 Uiso 1 1 calc R . .
C25 C 0.1181(4) -0.2448(3) 0.1087(3) 0.0232(10) Uani 1 1 d . . .
H25 H 0.0887 -0.2498 0.0504 0.028 Uiso 1 1 calc R . .
C26 C 0.6979(4) 0.2464(3) 0.4856(3) 0.0190(9) Uani 1 1 d . . .
C27 C 0.6385(4) 0.3717(4) 0.5809(3) 0.0252(10) Uani 1 1 d . . .
H27 H 0.5937 0.4074 0.6137 0.030 Uiso 1 1 calc R . .
C28 C 0.7373(4) 0.4052(3) 0.5832(3) 0.0234(10) Uani 1 1 d . . .
H28 H 0.7744 0.4683 0.6178 0.028 Uiso 1 1 calc R . .
C29 C 0.8744(4) 0.3398(3) 0.4982(3) 0.0218(10) Uani 1 1 d . . .
H29A H 0.9011 0.4126 0.5182 0.026 Uiso 1 1 calc R . .
H29B H 0.8610 0.3180 0.4348 0.026 Uiso 1 1 calc R . .
C30 C 0.9599(3) 0.2779(3) 0.5344(3) 0.0212(10) Uani 1 1 d . . .
H30A H 0.9977 0.3178 0.5928 0.025 Uiso 1 1 calc R . .
H30B H 0.9267 0.2142 0.5385 0.025 Uiso 1 1 calc R . .
C31 C 0.9915(4) 0.1704(3) 0.3960(3) 0.0207(10) Uani 1 1 d . . .
H31A H 1.0395 0.1670 0.3572 0.025 Uiso 1 1 calc R . .
H31B H 0.9242 0.1879 0.3674 0.025 Uiso 1 1 calc R . .
C32 C 0.9743(3) 0.0628(3) 0.4089(3) 0.0201(10) Uani 1 1 d . . .
H32A H 1.0413 0.0329 0.4153 0.024 Uiso 1 1 calc R . .
H32B H 0.9500 0.0701 0.4624 0.024 Uiso 1 1 calc R . .
C33 C 0.9237(4) -0.0922(3) 0.2773(3) 0.0228(10) Uani 1 1 d . . .
H33 H 0.9911 -0.1137 0.2780 0.027 Uiso 1 1 calc R . .
C34 C 0.8330(4) -0.1377(3) 0.2193(3) 0.0235(10) Uani 1 1 d . . .
H34 H 0.8260 -0.1965 0.1720 0.028 Uiso 1 1 calc R . .
C35 C 0.7915(4) 0.0004(3) 0.3159(3) 0.0187(9) Uani 1 1 d . . .
C36 C 0.5051(4) 0.2172(4) 0.4986(3) 0.0261(11) Uani 1 1 d . . .
C37 C 0.4295(5) 0.2832(5) 0.4554(5) 0.0591(19) Uani 1 1 d . . .
H37A H 0.4340 0.3511 0.4953 0.089 Uiso 1 1 calc R . .
H37B H 0.3581 0.2509 0.4406 0.089 Uiso 1 1 calc R . .
H37C H 0.4494 0.2886 0.4032 0.089 Uiso 1 1 calc R . .
C38 C 0.4784(5) 0.2072(6) 0.5820(4) 0.066(2) Uani 1 1 d . . .
H38A H 0.5284 0.1677 0.6082 0.098 Uiso 1 1 calc R . .
H38B H 0.4081 0.1726 0.5688 0.098 Uiso 1 1 calc R . .
H38C H 0.4815 0.2748 0.6220 0.098 Uiso 1 1 calc R . .
C39 C 0.4973(4) 0.1114(4) 0.4326(4) 0.0416(14) Uani 1 1 d . . .
H39A H 0.5172 0.1192 0.3811 0.062 Uiso 1 1 calc R . .
H39B H 0.4257 0.0795 0.4172 0.062 Uiso 1 1 calc R . .
H39C H 0.5440 0.0686 0.4578 0.062 Uiso 1 1 calc R . .
C40 C 0.6401(4) -0.1023(4) 0.1891(3) 0.0243(10) Uani 1 1 d . . .
C41 C 0.6319(4) -0.0483(4) 0.1184(3) 0.0335(12) Uani 1 1 d . . .
H41A H 0.6462 0.0252 0.1449 0.050 Uiso 1 1 calc R . .
H41B H 0.5617 -0.0639 0.0814 0.050 Uiso 1 1 calc R . .
H41C H 0.6826 -0.0718 0.0840 0.050 Uiso 1 1 calc R . .
C42 C 0.5635(4) -0.0653(4) 0.2461(3) 0.0337(12) Uani 1 1 d . . .
H42A H 0.5774 -0.0927 0.2954 0.051 Uiso 1 1 calc R . .
H42B H 0.4921 -0.0886 0.2129 0.051 Uiso 1 1 calc R . .
H42C H 0.5721 0.0090 0.2665 0.051 Uiso 1 1 calc R . .
C43 C 0.6156(5) -0.2191(4) 0.1457(4) 0.0528(18) Uani 1 1 d . . .
H43A H 0.6638 -0.2423 0.1087 0.079 Uiso 1 1 calc R . .
H43B H 0.5441 -0.2338 0.1111 0.079 Uiso 1 1 calc R . .
H43C H 0.6236 -0.2545 0.1900 0.079 Uiso 1 1 calc R . .
C44 C 1.1376(3) 0.2320(3) 0.5239(3) 0.0252(10) Uani 1 1 d . . .
H44A H 1.1763 0.1966 0.4815 0.030 Uiso 1 1 calc R . .
H44B H 1.1254 0.1861 0.5582 0.030 Uiso 1 1 calc R . .
C45 C 1.2047(3) 0.3299(3) 0.5841(3) 0.0211(10) Uani 1 1 d . . .
C46 C 1.2473(4) 0.3387(4) 0.6708(3) 0.0299(12) Uani 1 1 d . . .
H46 H 1.2310 0.2858 0.6939 0.036 Uiso 1 1 calc R . .
C47 C 1.3145(4) 0.4258(4) 0.7245(3) 0.0346(13) Uani 1 1 d . . .
H47 H 1.3422 0.4310 0.7831 0.042 Uiso 1 1 calc R . .
C48 C 1.3396(4) 0.5040(4) 0.6908(3) 0.0310(12) Uani 1 1 d . . .
H48 H 1.3852 0.5617 0.7263 0.037 Uiso 1 1 calc R . .
C49 C 1.2970(4) 0.4967(4) 0.6042(3) 0.0292(11) Uani 1 1 d . . .
H49 H 1.3138 0.5496 0.5813 0.035 Uiso 1 1 calc R . .
C50 C 1.2290(4) 0.4103(3) 0.5512(3) 0.0261(11) Uani 1 1 d . . .
H50 H 1.1994 0.4064 0.4932 0.031 Uiso 1 1 calc R . .
Cl3 Cl 0.68604(9) 0.20989(8) 0.29305(7) 0.0199(2) Uani 1 1 d . . .
Cl4 Cl 0.76130(9) 0.03249(8) 0.50341(7) 0.0223(2) Uani 1 1 d . . .
Cl1 Cl 0.21826(10) 0.33106(9) 0.29138(7) 0.0272(3) Uani 1 1 d . . .
Cl2 Cl 0.13759(9) 0.20314(9) -0.01130(7) 0.0251(3) Uani 1 1 d . . .
N1 N 0.3748(3) 0.3791(3) 0.1048(2) 0.0216(8) Uani 1 1 d . A .
N2 N 0.4035(3) 0.2431(3) 0.1468(3) 0.0218(8) Uani 1 1 d . . .
N3 N 0.2801(3) -0.0062(3) 0.1583(2) 0.0190(8) Uani 1 1 d . . .
N4 N 0.0146(3) 0.1029(3) 0.1282(2) 0.0188(8) Uani 1 1 d . . .
N5 N -0.0591(3) 0.2443(3) 0.1615(2) 0.0176(8) Uani 1 1 d . . .
N6 N 0.6140(3) 0.2737(3) 0.5209(2) 0.0211(8) Uani 1 1 d . . .
N7 N 0.7742(3) 0.3279(3) 0.5240(2) 0.0193(8) Uani 1 1 d . . .
N8 N 1.0349(3) 0.2533(3) 0.4773(2) 0.0212(8) Uani 1 1 d . . .
N9 N 0.8969(3) -0.0072(3) 0.3358(2) 0.0180(8) Uani 1 1 d . . .
N10 N 0.7519(3) -0.0801(3) 0.2434(2) 0.0188(8) Uani 1 1 d . . .
Pd2 Pd 0.73076(3) 0.11950(3) 0.39681(2) 0.01594(9) Uani 1 1 d . . .
Pd1 Pd 0.17656(3) 0.26958(3) 0.13986(2) 0.01671(9) Uani 1 1 d . . .

loop_
_atom_site_aniso_label
_atom_site_aniso_U_11
_atom_site_aniso_U_22
_atom_site_aniso_U_33
_atom_site_aniso_U_23
_atom_site_aniso_U_13
_atom_site_aniso_U_12
C1 0.021(2) 0.013(2) 0.028(2) 0.0006(19) 0.006(2) -0.0022(18)
C2 0.017(2) 0.020(2) 0.029(3) 0.005(2) 0.006(2) 0.0013(18)
C3 0.019(2) 0.022(2) 0.030(3) 0.003(2) 0.004(2) 0.0006(19)
C4 0.021(2) 0.019(2) 0.032(3) 0.013(2) 0.003(2) 0.0017(19)
C5 0.021(2) 0.017(2) 0.026(2) 0.009(2) 0.0058(19) 0.0038(18)
C6 0.023(2) 0.014(2) 0.024(2) 0.0046(19) 0.0066(19) 0.0011(18)
C7 0.021(2) 0.012(2) 0.026(2) 0.0050(19) 0.0092(19) 0.0047(17)
C8 0.023(2) 0.015(2) 0.027(2) 0.007(2) 0.008(2) -0.0022(18)
C9 0.022(2) 0.019(2) 0.031(3) 0.008(2) 0.012(2) 0.0005(19)
C10 0.019(2) 0.013(2) 0.018(2) 0.0042(18) 0.0054(18) 0.0023(17)
C11 0.028(3) 0.010(2) 0.030(3) 0.008(2) 0.006(2) 0.0021(18)
C12A 0.023(5) 0.020(5) 0.028(5) 0.017(4) 0.001(4) 0.004(4)
C13A 0.024(5) 0.015(5) 0.041(6) 0.011(5) 0.010(4) 0.006(4)
C14A 0.040(6) 0.012(4) 0.031(5) 0.004(4) 0.013(5) 0.008(4)
C12B 0.056(8) 0.038(7) 0.052(7) 0.018(6) 0.016(6) 0.019(6)
C13B 0.063(9) 0.027(6) 0.072(9) 0.022(7) 0.031(7) 0.008(6)
C14B 0.047(8) 0.036(7) 0.102(12) 0.036(8) 0.037(8) 0.012(6)
C15 0.025(2) 0.012(2) 0.026(2) 0.0018(19) 0.009(2) 0.0028(18)
C16 0.034(3) 0.014(2) 0.038(3) 0.007(2) 0.018(2) 0.004(2)
C17 0.040(3) 0.022(3) 0.027(3) 0.004(2) 0.011(2) 0.006(2)
C18 0.033(3) 0.017(2) 0.036(3) 0.004(2) 0.011(2) 0.005(2)
C19 0.028(3) 0.013(2) 0.022(2) 0.0039(18) 0.0061(19) 0.0020(18)
C20 0.025(2) 0.010(2) 0.029(3) 0.0057(19) 0.007(2) 0.0073(18)
C21 0.031(3) 0.021(2) 0.027(3) 0.006(2) 0.002(2) -0.001(2)
C22 0.047(3) 0.021(3) 0.023(2) 0.006(2) 0.008(2) 0.010(2)
C23 0.036(3) 0.017(2) 0.037(3) 0.009(2) 0.015(2) 0.004(2)
C24 0.032(3) 0.022(3) 0.036(3) 0.008(2) 0.006(2) -0.001(2)
C25 0.033(3) 0.015(2) 0.020(2) 0.0031(19) 0.003(2) 0.0041(19)
C26 0.023(2) 0.018(2) 0.017(2) 0.0070(19) 0.0041(18) 0.0048(18)
C27 0.031(3) 0.027(3) 0.019(2) 0.006(2) 0.009(2) 0.013(2)
C28 0.033(3) 0.016(2) 0.018(2) 0.0000(19) 0.006(2) 0.006(2)
C29 0.027(2) 0.014(2) 0.026(2) 0.0056(19) 0.008(2) 0.0022(18)
C30 0.022(2) 0.020(2) 0.021(2) 0.004(2) 0.0074(19) -0.0010(19)
C31 0.019(2) 0.019(2) 0.023(2) 0.003(2) 0.0071(19) 0.0020(18)
C32 0.017(2) 0.018(2) 0.024(2) 0.0035(19) 0.0037(19) 0.0046(18)
C33 0.033(3) 0.012(2) 0.027(2) 0.004(2) 0.016(2) 0.0082(19)
C34 0.036(3) 0.016(2) 0.020(2) 0.004(2) 0.011(2) 0.004(2)
C35 0.029(3) 0.012(2) 0.015(2) 0.0035(18) 0.0066(19) 0.0042(18)
C36 0.021(2) 0.031(3) 0.028(3) 0.007(2) 0.009(2) 0.005(2)
C37 0.037(4) 0.053(4) 0.077(5) 0.014(4) -0.006(3) 0.017(3)
C38 0.047(4) 0.112(6) 0.033(3) 0.017(4) 0.010(3) -0.034(4)
C39 0.024(3) 0.030(3) 0.068(4) 0.002(3) 0.017(3) 0.002(2)
C40 0.028(3) 0.020(2) 0.021(2) 0.005(2) 0.000(2) -0.002(2)
C41 0.031(3) 0.048(3) 0.025(3) 0.018(3) 0.005(2) 0.004(2)
C42 0.023(3) 0.050(3) 0.026(3) 0.010(3) 0.004(2) -0.005(2)
C43 0.058(4) 0.019(3) 0.058(4) 0.001(3) -0.020(3) -0.007(3)
C44 0.018(2) 0.019(2) 0.036(3) 0.005(2) 0.004(2) 0.0011(19)
C45 0.016(2) 0.018(2) 0.027(2) 0.003(2) 0.0039(19) 0.0023(18)
C46 0.035(3) 0.027(3) 0.032(3) 0.015(2) 0.008(2) 0.003(2)
C47 0.046(3) 0.028(3) 0.021(3) 0.004(2) -0.006(2) 0.003(2)
C48 0.032(3) 0.019(2) 0.031(3) -0.006(2) 0.000(2) 0.002(2)
C49 0.036(3) 0.016(2) 0.033(3) 0.005(2) 0.005(2) 0.002(2)
C50 0.034(3) 0.019(2) 0.022(2) 0.006(2) 0.001(2) 0.002(2)
Cl3 0.0229(6) 0.0178(5) 0.0210(5) 0.0075(5) 0.0065(4) 0.0044(4)
Cl4 0.0269(6) 0.0191(5) 0.0235(6) 0.0094(5) 0.0062(5) 0.0060(5)
Cl1 0.0337(7) 0.0204(6) 0.0208(6) -0.0022(5) 0.0024(5) 0.0034(5)
Cl2 0.0264(6) 0.0304(6) 0.0196(6) 0.0077(5) 0.0069(5) 0.0037(5)
N1 0.022(2) 0.0132(18) 0.030(2) 0.0047(17) 0.0079(17) -0.0010(15)
N2 0.021(2) 0.0132(19) 0.033(2) 0.0100(17) 0.0054(17) 0.0004(15)
N3 0.0208(19) 0.0120(18) 0.024(2) 0.0037(16) 0.0069(16) 0.0027(15)
N4 0.022(2) 0.0139(18) 0.0210(19) 0.0051(16) 0.0069(16) 0.0016(15)
N5 0.023(2) 0.0129(18) 0.0186(19) 0.0020(15) 0.0112(16) 0.0010(15)
N6 0.023(2) 0.019(2) 0.025(2) 0.0074(17) 0.0109(17) 0.0084(16)
N7 0.024(2) 0.0130(18) 0.021(2) 0.0047(16) 0.0060(16) 0.0035(15)
N8 0.0170(19) 0.019(2) 0.025(2) 0.0039(17) 0.0030(16) -0.0002(15)
N9 0.0197(19) 0.0135(18) 0.0205(19) 0.0038(16) 0.0046(16) 0.0037(15)
N10 0.025(2) 0.0114(18) 0.0177(19) 0.0020(15) 0.0040(16) 0.0009(15)
Pd2 0.01774(18) 0.01174(16) 0.01824(17) 0.00320(14) 0.00503(14) 0.00360(13)
Pd1 0.01852(18) 0.01131(17) 0.02011(18) 0.00390(14) 0.00507(14) 0.00013(13)

loop_
_atom_type_symbol
_atom_type_description
_atom_type_scat_dispersion_real
_atom_type_scat_dispersion_imag
_atom_type_scat_source
C C 0.0033 0.0016 'International Tables Vol C Tables 4.2.6.8 and 6.1.1.4'
H H 0.0000 0.0000 'International Tables Vol C Tables 4.2.6.8 and 6.1.1.4'
N N 0.0061 0.0033 'International Tables Vol C Tables 4.2.6.8 and 6.1.1.4'
Cl Cl 0.1484 0.1585 'International Tables Vol C Tables 4.2.6.8 and 6.1.1.4'
Pd Pd -0.9988 1.0072 'International Tables Vol C Tables 4.2.6.8 and 6.1.1.4'

loop_
_geom_angle_atom_site_label_1
_geom_angle_atom_site_label_2
_geom_angle_atom_site_label_3
_geom_angle
_geom_angle_site_symmetry_1
_geom_angle_site_symmetry_3
_geom_angle_publ_flag
N2 C1 N1 104.1(4) . . ?
N2 C1 Pd1 120.1(3) . . ?
N1 C1 Pd1 134.8(3) . . ?
C3 C2 N1 107.1(4) . . ?
C3 C2 H2 126.5 . . ?
N1 C2 H2 126.5 . . ?
C2 C3 N2 106.6(4) . . ?
C2 C3 H3 126.7 . . ?
N2 C3 H3 126.7 . . ?
N2 C4 C5 113.2(4) . . ?
N2 C4 H4A 108.9 . . ?
C5 C4 H4A 108.9 . . ?
N2 C4 H4B 108.9 . . ?
C5 C4 H4B 108.9 . . ?
H4A C4 H4B 107.8 . . ?
N3 C5 C4 110.4(4) . . ?
N3 C5 H5A 109.6 . . ?
C4 C5 H5A 109.6 . . ?
N3 C5 H5B 109.6 . . ?
C4 C5 H5B 109.6 . . ?
H5A C5 H5B 108.1 . . ?
N3 C6 C7 115.3(4) . . ?
N3 C6 H6A 108.5 . . ?
C7 C6 H6A 108.5 . . ?
N3 C6 H6B 108.5 . . ?
C7 C6 H6B 108.5 . . ?
H6A C6 H6B 107.5 . . ?
N4 C7 C6 112.2(4) . . ?
N4 C7 H7A 109.2 . . ?
C6 C7 H7A 109.2 . . ?
N4 C7 H7B 109.2 . . ?
C6 C7 H7B 109.2 . . ?
H7A C7 H7B 107.9 . . ?
C9 C8 N4 106.7(4) . . ?
C9 C8 H8 126.6 . . ?
N4 C8 H8 126.6 . . ?
C8 C9 N5 107.4(4) . . ?
C8 C9 H9 126.3 . . ?
N5 C9 H9 126.3 . . ?
N4 C10 N5 104.2(3) . . ?
N4 C10 Pd1 119.5(3) . . ?
N5 C10 Pd1 136.0(3) . . ?
C14B C11 C13B 111.6(8) . . ?
C14B C11 N1 113.9(6) . . ?
C13B C11 N1 109.9(6) . . ?
C14B C11 C13A 133.7(6) . . ?
C13B C11 C13A 50.7(6) . . ?
N1 C11 C13A 112.4(5) . . ?
C14B C11 C14A 58.2(7) . . ?
C13B C11 C14A 61.7(6) . . ?
N1 C11 C14A 104.7(5) . . ?
C13A C11 C14A 110.0(6) . . ?
C14B C11 C12B 109.5(8) . . ?
C13B C11 C12B 108.2(7) . . ?
N1 C11 C12B 103.3(5) . . ?
C13A C11 C12B 58.1(6) . . ?
C14A C11 C12B 152.0(6) . . ?
C14B C11 C12A 53.0(7) . . ?
C13B C11 C12A 137.8(6) . . ?
N1 C11 C12A 112.1(4) . . ?
C13A C11 C12A 107.6(6) . . ?
C14A C11 C12A 110.1(6) . . ?
C12B C11 C12A 58.1(6) . . ?
C11 C12A H12A 109.5 . . ?
C11 C12A H12B 109.5 . . ?
C11 C12A H12C 109.5 . . ?
C11 C13A H13A 109.5 . . ?
C11 C13A H13B 109.5 . . ?
C11 C13A H13C 109.5 . . ?
C11 C14A H14A 109.5 . . ?
C11 C14A H14B 109.5 . . ?
C11 C14A H14C 109.5 . . ?
C11 C12B H12D 109.5 . . ?
C11 C12B H12E 109.5 . . ?
H12D C12B H12E 109.5 . . ?
C11 C12B H12F 109.5 . . ?
H12D C12B H12F 109.5 . . ?
H12E C12B H12F 109.5 . . ?
C11 C13B H13D 109.5 . . ?
C11 C13B H13E 109.5 . . ?
H13D C13B H13E 109.5 . . ?
C11 C13B H13F 109.5 . . ?
H13D C13B H13F 109.5 . . ?
H13E C13B H13F 109.5 . . ?
C11 C14B H14D 109.5 . . ?
C11 C14B H14E 109.5 . . ?
H14D C14B H14E 109.5 . . ?
C11 C14B H14F 109.5 . . ?
H14D C14B H14F 109.5 . . ?
H14E C14B H14F 109.5 . . ?
N5 C15 C16 110.4(4) . . ?
N5 C15 C17 107.8(4) . . ?
C16 C15 C17 110.9(4) . . ?
N5 C15 C18 107.9(4) . . ?
C16 C15 C18 109.1(4) . . ?
C17 C15 C18 110.7(4) . . ?
C15 C16 H16A 109.5 . . ?
C15 C16 H16B 109.5 . . ?
H16A C16 H16B 109.5 . . ?
C15 C16 H16C 109.5 . . ?
H16A C16 H16C 109.5 . . ?
H16B C16 H16C 109.5 . . ?
C15 C17 H17A 109.5 . . ?
C15 C17 H17B 109.5 . . ?
H17A C17 H17B 109.5 . . ?
C15 C17 H17C 109.5 . . ?
H17A C17 H17C 109.5 . . ?
H17B C17 H17C 109.5 . . ?
C15 C18 H18A 109.5 . . ?
C15 C18 H18B 109.5 . . ?
H18A C18 H18B 109.5 . . ?
C15 C18 H18C 109.5 . . ?
H18A C18 H18C 109.5 . . ?
H18B C18 H18C 109.5 . . ?
N3 C19 C20 112.3(4) . . ?
N3 C19 H19A 109.1 . . ?
C20 C19 H19A 109.1 . . ?
N3 C19 H19B 109.1 . . ?
C20 C19 H19B 109.1 . . ?
H19A C19 H19B 107.9 . . ?
C25 C20 C21 118.0(4) . . ?
C25 C20 C19 121.2(4) . . ?
C21 C20 C19 120.7(4) . . ?
C22 C21 C20 121.3(5) . . ?
C22 C21 H21 119.4 . . ?
C20 C21 H21 119.4 . . ?
C21 C22 C23 119.9(5) . . ?
C21 C22 H22 120.1 . . ?
C23 C22 H22 120.1 . . ?
C24 C23 C22 119.5(5) . . ?
C24 C23 H23 120.2 . . ?
C22 C23 H23 120.2 . . ?
C23 C24 C25 119.7(5) . . ?
C23 C24 H24 120.2 . . ?
C25 C24 H24 120.2 . . ?
C20 C25 C24 121.6(4) . . ?
C20 C25 H25 119.2 . . ?
C24 C25 H25 119.2 . . ?
N6 C26 N7 105.4(4) . . ?
N6 C26 Pd2 135.7(3) . . ?
N7 C26 Pd2 119.0(3) . . ?
C28 C27 N6 107.9(4) . . ?
C28 C27 H27 126.0 . . ?
N6 C27 H27 126.0 . . ?
C27 C28 N7 106.8(4) . . ?
C27 C28 H28 126.6 . . ?
N7 C28 H28 126.6 . . ?
N7 C29 C30 113.8(3) . . ?
N7 C29 H29A 108.8 . . ?
C30 C29 H29A 108.8 . . ?
N7 C29 H29B 108.8 . . ?
C30 C29 H29B 108.8 . . ?
H29A C29 H29B 107.7 . . ?
N8 C30 C29 110.4(3) . . ?
N8 C30 H30A 109.6 . . ?
C29 C30 H30A 109.6 . . ?
N8 C30 H30B 109.6 . . ?
C29 C30 H30B 109.6 . . ?
H30A C30 H30B 108.1 . . ?
N8 C31 C32 114.3(4) . . ?
N8 C31 H31A 108.7 . . ?
C32 C31 H31A 108.7 . . ?
N8 C31 H31B 108.7 . . ?
C32 C31 H31B 108.7 . . ?
H31A C31 H31B 107.6 . . ?
N9 C32 C31 112.2(4) . . ?
N9 C32 H32A 109.2 . . ?
C31 C32 H32A 109.2 . . ?
N9 C32 H32B 109.2 . . ?
C31 C32 H32B 109.2 . . ?
H32A C32 H32B 107.9 . . ?
C34 C33 N9 106.6(4) . . ?
C34 C33 H33 126.7 . . ?
N9 C33 H33 126.7 . . ?
C33 C34 N10 107.1(4) . . ?
C33 C34 H34 126.4 . . ?
N10 C34 H34 126.4 . . ?
N9 C35 N10 105.2(4) . . ?
N9 C35 Pd2 118.2(3) . . ?
N10 C35 Pd2 136.5(3) . . ?
N6 C36 C38 108.7(4) . . ?
N6 C36 C39 111.9(4) . . ?
C38 C36 C39 110.8(5) . . ?
N6 C36 C37 106.0(4) . . ?
C38 C36 C37 111.8(5) . . ?
C39 C36 C37 107.7(4) . . ?
C36 C37 H37A 109.5 . . ?
C36 C37 H37B 109.5 . . ?
H37A C37 H37B 109.5 . . ?
C36 C37 H37C 109.5 . . ?
H37A C37 H37C 109.5 . . ?
H37B C37 H37C 109.5 . . ?
C36 C38 H38A 109.5 . . ?
C36 C38 H38B 109.5 . . ?
H38A C38 H38B 109.5 . . ?
C36 C38 H38C 109.5 . . ?
H38A C38 H38C 109.5 . . ?
H38B C38 H38C 109.5 . . ?
C36 C39 H39A 109.5 . . ?
C36 C39 H39B 109.5 . . ?
H39A C39 H39B 109.5 . . ?
C36 C39 H39C 109.5 . . ?
H39A C39 H39C 109.5 . . ?
H39B C39 H39C 109.5 . . ?
N10 C40 C42 110.1(4) . . ?
N10 C40 C41 108.1(4) . . ?
C42 C40 C41 111.1(4) . . ?
N10 C40 C43 109.1(4) . . ?
C42 C40 C43 109.6(4) . . ?
C41 C40 C43 108.7(4) . . ?
C40 C41 H41A 109.5 . . ?
C40 C41 H41B 109.5 . . ?
H41A C41 H41B 109.5 . . ?
C40 C41 H41C 109.5 . . ?
H41A C41 H41C 109.5 . . ?
H41B C41 H41C 109.5 . . ?
C40 C42 H42A 109.5 . . ?
C40 C42 H42B 109.5 . . ?
H42A C42 H42B 109.5 . . ?
C40 C42 H42C 109.5 . . ?
H42A C42 H42C 109.5 . . ?
H42B C42 H42C 109.5 . . ?
C40 C43 H43A 109.5 . . ?
C40 C43 H43B 109.5 . . ?
H43A C43 H43B 109.5 . . ?
C40 C43 H43C 109.5 . . ?
H43A C43 H43C 109.5 . . ?
H43B C43 H43C 109.5 . . ?
N8 C44 C45 112.5(4) . . ?
N8 C44 H44A 109.1 . . ?
C45 C44 H44A 109.1 . . ?
N8 C44 H44B 109.1 . . ?
C45 C44 H44B 109.1 . . ?
H44A C44 H44B 107.8 . . ?
C46 C45 C50 118.6(4) . . ?
C46 C45 C44 121.0(4) . . ?
C50 C45 C44 120.3(4) . . ?
C45 C46 C47 120.9(4) . . ?
C45 C46 H46 119.5 . . ?
C47 C46 H46 119.5 . . ?
C48 C47 C46 119.9(4) . . ?
C48 C47 H47 120.0 . . ?
C46 C47 H47 120.0 . . ?
C47 C48 C49 119.9(5) . . ?
C47 C48 H48 120.1 . . ?
C49 C48 H48 120.1 . . ?
C48 C49 C50 120.0(5) . . ?
C48 C49 H49 120.0 . . ?
C50 C49 H49 120.0 . . ?
C45 C50 C49 120.7(4) . . ?
C45 C50 H50 119.7 . . ?
C49 C50 H50 119.7 . . ?
C1 N1 C2 110.5(4) . . ?
C1 N1 C11 125.6(4) . . ?
C2 N1 C11 123.5(4) . . ?
C1 N2 C3 111.7(4) . . ?
C1 N2 C4 123.7(4) . . ?
C3 N2 C4 124.4(4) . . ?
C19 N3 C5 112.2(3) . . ?
C19 N3 C6 111.8(3) . . ?
C5 N3 C6 112.1(3) . . ?
C10 N4 C8 111.4(4) . . ?
C10 N4 C7 125.1(4) . . ?
C8 N4 C7 123.5(4) . . ?
C10 N5 C9 110.2(4) . . ?
C10 N5 C15 128.1(3) . . ?
C9 N5 C15 121.6(4) . . ?
C26 N6 C27 109.8(4) . . ?
C26 N6 C36 128.9(4) . . ?
C27 N6 C36 121.1(4) . . ?
C26 N7 C28 110.2(4) . . ?
C26 N7 C29 125.2(4) . . ?
C28 N7 C29 124.0(4) . . ?
C31 N8 C44 111.6(4) . . ?
C31 N8 C30 113.2(3) . . ?
C44 N8 C30 112.0(4) . . ?
C35 N9 C33 110.9(4) . . ?
C35 N9 C32 125.9(4) . . ?
C33 N9 C32 123.2(4) . . ?
C35 N10 C34 110.1(4) . . ?
C35 N10 C40 127.3(4) . . ?
C34 N10 C40 122.4(4) . . ?
C26 Pd2 C35 170.09(18) . . ?
C26 Pd2 Cl4 90.24(12) . . ?
C35 Pd2 Cl4 88.51(12) . . ?
C26 Pd2 Cl3 86.68(12) . . ?
C35 Pd2 Cl3 95.19(12) . . ?
Cl4 Pd2 Cl3 175.03(4) . . ?
C1 Pd1 C10 170.48(17) . . ?
C1 Pd1 Cl2 87.67(13) . . ?
C10 Pd1 Cl2 89.96(12) . . ?
C1 Pd1 Cl1 91.91(13) . . ?
C10 Pd1 Cl1 90.15(12) . . ?
Cl2 Pd1 Cl1 178.08(5) . . ?

loop_
_geom_bond_atom_site_label_1
_geom_bond_atom_site_label_2
_geom_bond_distance
_geom_bond_site_symmetry_2
_geom_bond_publ_flag
C1 N2 1.360(6) . ?
C1 N1 1.364(5) . ?
C1 Pd1 2.032(4) . ?
C2 C3 1.346(6) . ?
C2 N1 1.391(6) . ?
C2 H2 0.9300 . ?
C3 N2 1.374(6) . ?
C3 H3 0.9300 . ?
C4 N2 1.471(5) . ?
C4 C5 1.535(6) . ?
C4 H4A 0.9700 . ?
C4 H4B 0.9700 . ?
C5 N3 1.466(5) . ?
C5 H5A 0.9700 . ?
C5 H5B 0.9700 . ?
C6 N3 1.474(5) . ?
C6 C7 1.530(6) . ?
C6 H6A 0.9700 . ?
C6 H6B 0.9700 . ?
C7 N4 1.464(5) . ?
C7 H7A 0.9700 . ?
C7 H7B 0.9700 . ?
C8 C9 1.341(6) . ?
C8 N4 1.381(5) . ?
C8 H8 0.9300 . ?
C9 N5 1.395(5) . ?
C9 H9 0.9300 . ?
C10 N4 1.364(5) . ?
C10 N5 1.366(5) . ?
C10 Pd1 2.034(4) . ?
C11 C14B 1.442(12) . ?
C11 C13B 1.470(12) . ?
C11 N1 1.504(5) . ?
C11 C13A 1.508(10) . ?
C11 C14A 1.523(10) . ?
C11 C12B 1.529(12) . ?
C11 C12A 1.561(9) . ?
C12A H12A 0.9600 . ?
C12A H12B 0.9600 . ?
C12A H12C 0.9600 . ?
C13A H13A 0.9600 . ?
C13A H13B 0.9600 . ?
C13A H13C 0.9600 . ?
C14A H14A 0.9600 . ?
C14A H14B 0.9600 . ?
C14A H14C 0.9600 . ?
C12B H12D 0.9600 . ?
C12B H12E 0.9600 . ?
C12B H12F 0.9600 . ?
C13B H13D 0.9600 . ?
C13B H13E 0.9600 . ?
C13B H13F 0.9600 . ?
C14B H14D 0.9600 . ?
C14B H14E 0.9600 . ?
C14B H14F 0.9600 . ?
C15 N5 1.504(5) . ?
C15 C16 1.526(6) . ?
C15 C17 1.528(6) . ?
C15 C18 1.533(6) . ?
C16 H16A 0.9600 . ?
C16 H16B 0.9600 . ?
C16 H16C 0.9600 . ?
C17 H17A 0.9600 . ?
C17 H17B 0.9600 . ?
C17 H17C 0.9600 . ?
C18 H18A 0.9600 . ?
C18 H18B 0.9600 . ?
C18 H18C 0.9600 . ?
C19 N3 1.460(5) . ?
C19 C20 1.503(6) . ?
C19 H19A 0.9700 . ?
C19 H19B 0.9700 . ?
C20 C25 1.367(6) . ?
C20 C21 1.390(6) . ?
C21 C22 1.379(7) . ?
C21 H21 0.9300 . ?
C22 C23 1.383(7) . ?
C22 H22 0.9300 . ?
C23 C24 1.377(7) . ?
C23 H23 0.9300 . ?
C24 C25 1.392(6) . ?
C24 H24 0.9300 . ?
C25 H25 0.9300 . ?
C26 N6 1.352(6) . ?
C26 N7 1.364(5) . ?
C26 Pd2 2.042(4) . ?
C27 C28 1.331(7) . ?
C27 N6 1.391(6) . ?
C27 H27 0.9300 . ?
C28 N7 1.391(6) . ?
C28 H28 0.9300 . ?
C29 N7 1.463(6) . ?
C29 C30 1.531(6) . ?
C29 H29A 0.9700 . ?
C29 H29B 0.9700 . ?
C30 N8 1.470(6) . ?
C30 H30A 0.9700 . ?
C30 H30B 0.9700 . ?
C31 N8 1.468(5) . ?
C31 C32 1.537(6) . ?
C31 H31A 0.9700 . ?
C31 H31B 0.9700 . ?
C32 N9 1.459(5) . ?
C32 H32A 0.9700 . ?
C32 H32B 0.9700 . ?
C33 C34 1.346(6) . ?
C33 N9 1.385(5) . ?
C33 H33 0.9300 . ?
C34 N10 1.390(6) . ?
C34 H34 0.9300 . ?
C35 N9 1.350(6) . ?
C35 N10 1.356(5) . ?
C35 Pd2 2.079(4) . ?
C36 N6 1.501(6) . ?
C36 C38 1.511(7) . ?
C36 C39 1.521(7) . ?
C36 C37 1.541(7) . ?
C37 H37A 0.9600 . ?
C37 H37B 0.9600 . ?
C37 H37C 0.9600 . ?
C38 H38A 0.9600 . ?
C38 H38B 0.9600 . ?
C38 H38C 0.9600 . ?
C39 H39A 0.9600 . ?
C39 H39B 0.9600 . ?
C39 H39C 0.9600 . ?
C40 N10 1.503(6) . ?
C40 C42 1.508(7) . ?
C40 C41 1.514(6) . ?
C40 C43 1.531(7) . ?
C41 H41A 0.9600 . ?
C41 H41B 0.9600 . ?
C41 H41C 0.9600 . ?
C42 H42A 0.9600 . ?
C42 H42B 0.9600 . ?
C42 H42C 0.9600 . ?
C43 H43A 0.9600 . ?
C43 H43B 0.9600 . ?
C43 H43C 0.9600 . ?
C44 N8 1.469(5) . ?
C44 C45 1.520(6) . ?
C44 H44A 0.9700 . ?
C44 H44B 0.9700 . ?
C45 C46 1.378(6) . ?
C45 C50 1.387(6) . ?
C46 C47 1.394(7) . ?
C46 H46 0.9300 . ?
C47 C48 1.374(7) . ?
C47 H47 0.9300 . ?
C48 C49 1.380(7) . ?
C48 H48 0.9300 . ?
C49 C50 1.390(6) . ?
C49 H49 0.9300 . ?
C50 H50 0.9300 . ?
Cl3 Pd2 2.3378(11) . ?
Cl4 Pd2 2.3298(11) . ?
Cl1 Pd1 2.3189(12) . ?
Cl2 Pd1 2.3187(12) . ?

loop_
_geom_torsion_atom_site_label_1
_geom_torsion_atom_site_label_2
_geom_torsion_atom_site_label_3
_geom_torsion_atom_site_label_4
_geom_torsion
_geom_torsion_site_symmetry_1
_geom_torsion_site_symmetry_2
_geom_torsion_site_symmetry_3
_geom_torsion_site_symmetry_4
_geom_torsion_publ_flag
N1 C2 C3 N2 -0.2(5) . . . . ?
N2 C4 C5 N3 -154.6(4) . . . . ?
N3 C6 C7 N4 -158.1(3) . . . . ?
N4 C8 C9 N5 0.3(5) . . . . ?
N3 C19 C20 C25 127.6(4) . . . . ?
N3 C19 C20 C21 -48.5(6) . . . . ?
C25 C20 C21 C22 0.2(7) . . . . ?
C19 C20 C21 C22 176.4(4) . . . . ?
C20 C21 C22 C23 0.3(8) . . . . ?
C21 C22 C23 C24 -0.8(8) . . . . ?
C22 C23 C24 C25 0.9(8) . . . . ?
C21 C20 C25 C24 -0.2(7) . . . . ?
C19 C20 C25 C24 -176.3(4) . . . . ?
C23 C24 C25 C20 -0.4(8) . . . . ?
N6 C27 C28 N7 0.3(5) . . . . ?
N7 C29 C30 N8 153.7(4) . . . . ?
N8 C31 C32 N9 158.2(4) . . . . ?
N9 C33 C34 N10 -0.3(5) . . . . ?
N8 C44 C45 C46 127.8(5) . . . . ?
N8 C44 C45 C50 -55.7(6) . . . . ?
C50 C45 C46 C47 -0.8(8) . . . . ?
C44 C45 C46 C47 175.8(5) . . . . ?
C45 C46 C47 C48 -0.5(8) . . . . ?
C46 C47 C48 C49 1.0(8) . . . . ?
C47 C48 C49 C50 -0.2(8) . . . . ?
C46 C45 C50 C49 1.6(7) . . . . ?
C44 C45 C50 C49 -175.0(5) . . . . ?
C48 C49 C50 C45 -1.2(8) . . . . ?
N2 C1 N1 C2 0.7(5) . . . . ?
Pd1 C1 N1 C2 -167.3(4) . . . . ?
N2 C1 N1 C11 -171.4(4) . . . . ?
Pd1 C1 N1 C11 20.6(7) . . . . ?
C3 C2 N1 C1 -0.4(5) . . . . ?
C3 C2 N1 C11 172.0(4) . . . . ?
C14B C11 N1 C1 5.2(9) . . . . ?
C13B C11 N1 C1 131.3(7) . . . . ?
C13A C11 N1 C1 -174.1(6) . . . . ?
C14A C11 N1 C1 66.5(6) . . . . ?
C12B C11 N1 C1 -113.4(7) . . . . ?
C12A C11 N1 C1 -52.8(7) . . . . ?
C14B C11 N1 C2 -166.0(8) . . . . ?
C13B C11 N1 C2 -39.9(8) . . . . ?
C13A C11 N1 C2 14.7(7) . . . . ?
C14A C11 N1 C2 -104.7(6) . . . . ?
C12B C11 N1 C2 75.4(7) . . . . ?
C12A C11 N1 C2 136.0(6) . . . . ?
N1 C1 N2 C3 -0.8(5) . . . . ?
Pd1 C1 N2 C3 169.3(3) . . . . ?
N1 C1 N2 C4 175.8(4) . . . . ?
Pd1 C1 N2 C4 -14.0(6) . . . . ?
C2 C3 N2 C1 0.6(5) . . . . ?
C2 C3 N2 C4 -176.0(4) . . . . ?
C5 C4 N2 C1 83.4(5) . . . . ?
C5 C4 N2 C3 -100.3(5) . . . . ?
C20 C19 N3 C5 178.3(4) . . . . ?
C20 C19 N3 C6 -54.7(5) . . . . ?
C4 C5 N3 C19 -157.4(4) . . . . ?
C4 C5 N3 C6 75.7(4) . . . . ?
C7 C6 N3 C19 -57.6(5) . . . . ?
C7 C6 N3 C5 69.5(5) . . . . ?
N5 C10 N4 C8 -0.8(5) . . . . ?
Pd1 C10 N4 C8 174.8(3) . . . . ?
N5 C10 N4 C7 179.9(4) . . . . ?
Pd1 C10 N4 C7 -4.5(6) . . . . ?
C9 C8 N4 C10 0.3(5) . . . . ?
C9 C8 N4 C7 179.6(4) . . . . ?
C6 C7 N4 C10 72.4(5) . . . . ?
C6 C7 N4 C8 -106.9(5) . . . . ?
N4 C10 N5 C9 1.0(5) . . . . ?
Pd1 C10 N5 C9 -173.5(3) . . . . ?
N4 C10 N5 C15 178.6(4) . . . . ?
Pd1 C10 N5 C15 4.2(7) . . . . ?
C8 C9 N5 C10 -0.9(5) . . . . ?
C8 C9 N5 C15 -178.7(4) . . . . ?
C16 C15 N5 C10 19.2(6) . . . . ?
C17 C15 N5 C10 -102.0(5) . . . . ?
C18 C15 N5 C10 138.4(4) . . . . ?
C16 C15 N5 C9 -163.4(4) . . . . ?
C17 C15 N5 C9 75.4(5) . . . . ?
C18 C15 N5 C9 -44.2(5) . . . . ?
N7 C26 N6 C27 0.0(5) . . . . ?
Pd2 C26 N6 C27 178.8(3) . . . . ?
N7 C26 N6 C36 175.3(4) . . . . ?
Pd2 C26 N6 C36 -5.9(7) . . . . ?
C28 C27 N6 C26 -0.2(5) . . . . ?
C28 C27 N6 C36 -175.9(4) . . . . ?
C38 C36 N6 C26 128.4(5) . . . . ?
C39 C36 N6 C26 5.8(6) . . . . ?
C37 C36 N6 C26 -111.3(5) . . . . ?
C38 C36 N6 C27 -56.7(6) . . . . ?
C39 C36 N6 C27 -179.3(4) . . . . ?
C37 C36 N6 C27 63.6(5) . . . . ?
N6 C26 N7 C28 0.2(5) . . . . ?
Pd2 C26 N7 C28 -178.9(3) . . . . ?
N6 C26 N7 C29 -171.5(4) . . . . ?
Pd2 C26 N7 C29 9.5(5) . . . . ?
C27 C28 N7 C26 -0.3(5) . . . . ?
C27 C28 N7 C29 171.5(4) . . . . ?
C30 C29 N7 C26 -80.5(5) . . . . ?
C30 C29 N7 C28 109.0(5) . . . . ?
C32 C31 N8 C44 58.7(5) . . . . ?
C32 C31 N8 C30 -68.7(5) . . . . ?
C45 C44 N8 C31 156.1(4) . . . . ?
C45 C44 N8 C30 -75.8(5) . . . . ?
C29 C30 N8 C31 -75.2(4) . . . . ?
C29 C30 N8 C44 157.5(4) . . . . ?
N10 C35 N9 C33 -0.8(5) . . . . ?
Pd2 C35 N9 C33 178.0(3) . . . . ?
N10 C35 N9 C32 179.7(4) . . . . ?
Pd2 C35 N9 C32 -1.5(5) . . . . ?
C34 C33 N9 C35 0.7(5) . . . . ?
C34 C33 N9 C32 -179.8(4) . . . . ?
C31 C32 N9 C35 -69.8(5) . . . . ?
C31 C32 N9 C33 110.7(4) . . . . ?
N9 C35 N10 C34 0.6(5) . . . . ?
Pd2 C35 N10 C34 -177.9(3) . . . . ?
N9 C35 N10 C40 -174.0(4) . . . . ?
Pd2 C35 N10 C40 7.6(7) . . . . ?
C33 C34 N10 C35 -0.2(5) . . . . ?
C33 C34 N10 C40 174.7(4) . . . . ?
C42 C40 N10 C35 -31.8(6) . . . . ?
C41 C40 N10 C35 89.7(5) . . . . ?
C43 C40 N10 C35 -152.1(5) . . . . ?
C42 C40 N10 C34 154.3(4) . . . . ?
C41 C40 N10 C34 -84.2(5) . . . . ?
C43 C40 N10 C34 33.9(6) . . . . ?
N6 C26 Pd2 Cl4 -78.2(4) . . . . ?
N7 C26 Pd2 Cl4 100.5(3) . . . . ?
N6 C26 Pd2 Cl3 97.9(4) . . . . ?
N7 C26 Pd2 Cl3 -83.4(3) . . . . ?
N9 C35 Pd2 Cl4 -71.5(3) . . . . ?
N10 C35 Pd2 Cl4 106.8(4) . . . . ?
N9 C35 Pd2 Cl3 111.8(3) . . . . ?
N10 C35 Pd2 Cl3 -69.8(4) . . . . ?
N2 C1 Pd1 Cl2 -96.0(4) . . . . ?
N1 C1 Pd1 Cl2 70.5(5) . . . . ?
N2 C1 Pd1 Cl1 82.1(4) . . . . ?
N1 C1 Pd1 Cl1 -111.4(5) . . . . ?
N4 C10 Pd1 Cl2 74.1(3) . . . . ?
N5 C10 Pd1 Cl2 -112.1(4) . . . . ?
N4 C10 Pd1 Cl1 -104.0(3) . . . . ?
N5 C10 Pd1 Cl1 69.8(4) . . . . ?
